data_4335820
loop_
_publ_author_name
'Sergey A. Sapchenko'
'Denis G. Samsonenko'
'Danil N. Dybtsev'
'Vladimir P. Fedin'

_publ_section_title
;
 Hierarchical Guest Exchange and Step-by-Step Activation of a Biporous
 Coordination Framework
;
_journal_name_full 'Inorganic Chemistry'
_journal_page_first 9702
_journal_page_last 9704
_journal_paper_doi 10.1021/ic400940w
_journal_volume 52
_journal_year 2013
_chemical_formula_structural '(Zn4 (C6 H12 N4)2 (C12 H6 O4)4) . (S4 N4) . 6(C6 H6)'
_chemical_formula_sum 'C96 H84 N12 O16 S4 Zn4'
_chemical_formula_weight 2051.47
_chemical_name_systematic
; 
 ? 
;
_space_group_IT_number 14
_symmetry_cell_setting monoclinic
_symmetry_space_group_name_Hall '-P 2yn'
_symmetry_space_group_name_H-M 'P 1 21/n 1'
_atom_sites_solution_hydrogens geom
_atom_sites_solution_primary direct
_atom_sites_solution_secondary difmap
_audit_creation_method SHELXL-97
_cell_angle_alpha 90.00
_cell_angle_beta 97.846(1)
_cell_angle_gamma 90.00
_cell_formula_units_Z 4
_cell_length_a 12.2241(3)
_cell_length_b 31.2482(7)
_cell_length_c 24.8982(5)
_cell_measurement_reflns_used 8959
_cell_measurement_temperature 150(2)
_cell_measurement_theta_max 25.91
_cell_measurement_theta_min 2.55
_cell_volume 9421.6(4)
_computing_cell_refinement 'SAINT (Bruker-AXS, 2004)'
_computing_data_collection 'APEX2 (Bruker-AXS, 2004)'
_computing_data_reduction 'SAINT (Bruker-AXS, 2004)'
_computing_molecular_graphics 'SHELXTL (Bruker-AXS, 2004)'
_computing_publication_material 'CIFTAB-97 (Sheldrick, 1998)'
_computing_structure_refinement 'SHELXL-97 (Sheldrick, 1998)'
_computing_structure_solution 'SHELXS-97 (Sheldrick, 1998)'
_diffrn_ambient_temperature 150(2)
_diffrn_detector_area_resol_mean 25
_diffrn_measured_fraction_theta_full 0.999
_diffrn_measured_fraction_theta_max 0.999
_diffrn_measurement_device_type 'Bruker X8Apex'
_diffrn_measurement_method '\f scans'
_diffrn_radiation_monochromator graphite
_diffrn_radiation_probe x-ray
_diffrn_radiation_source 'fine-focus sealed tube'
_diffrn_radiation_type MoK\a
_diffrn_radiation_wavelength 0.71073
_diffrn_reflns_av_R_equivalents 0.0835
_diffrn_reflns_av_sigmaI/netI 0.0987
_diffrn_reflns_limit_h_max 16
_diffrn_reflns_limit_h_min -16
_diffrn_reflns_limit_k_max 41
_diffrn_reflns_limit_k_min -37
_diffrn_reflns_limit_l_max 33
_diffrn_reflns_limit_l_min -23
_diffrn_reflns_number 75958
_diffrn_reflns_theta_full 25.00
_diffrn_reflns_theta_max 28.29
_diffrn_reflns_theta_min 1.80
_diffrn_standards_decay_% 0
_diffrn_standards_interval_count 0
_diffrn_standards_interval_time 0
_diffrn_standards_number 0
_exptl_absorpt_coefficient_mu 1.167
_exptl_absorpt_correction_T_max 0.8444
_exptl_absorpt_correction_T_min 0.8444
_exptl_absorpt_correction_type multi-scan
_exptl_absorpt_process_details 'SADABS (Bruker-AXS, 2004)'
_exptl_crystal_colour yellow
_exptl_crystal_density_diffrn 1.446
_exptl_crystal_description octahedral
_exptl_crystal_F_000 4224
_exptl_crystal_size_max 0.15
_exptl_crystal_size_mid 0.15
_exptl_crystal_size_min 0.15
_refine_diff_density_max 1.094
_refine_diff_density_min -0.769
_refine_diff_density_rms 0.100
_refine_ls_extinction_method none
_refine_ls_goodness_of_fit_ref 1.036
_refine_ls_hydrogen_treatment constr
_refine_ls_matrix_type full
_refine_ls_number_parameters 1189
_refine_ls_number_reflns 23374
_refine_ls_number_restraints 72
_refine_ls_restrained_S_all 1.040
_refine_ls_R_factor_all 0.1026
_refine_ls_R_factor_gt 0.0564
_refine_ls_shift/su_max 0.003
_refine_ls_shift/su_mean 0.000
_refine_ls_structure_factor_coef Fsqd
_refine_ls_weighting_details 'calc w=1/[\s^2^(Fo^2^)+(0.0458P)^2^+3.4780P] where P=(Fo^2^+2Fc^2^)/3'
_refine_ls_weighting_scheme calc
_refine_ls_wR_factor_gt 0.1165
_refine_ls_wR_factor_ref 0.1276
_reflns_number_gt 15387
_reflns_number_total 23374
_reflns_threshold_expression >2\s(I)
_cod_data_source_file ic400940w_si_002_2.cif
_cod_data_source_block 1s_6C6H6
_cod_database_code 4335820

loop_
_symmetry_equiv_pos_as_xyz
'x, y, z'
'-x+1/2, y+1/2, -z+1/2'
'-x, -y, -z'
'x-1/2, -y-1/2, z-1/2'

loop_
_atom_site_label
_atom_site_type_symbol
_atom_site_fract_x
_atom_site_fract_y
_atom_site_fract_z
_atom_site_U_iso_or_equiv
_atom_site_adp_type
_atom_site_occupancy
_atom_site_symmetry_multiplicity
_atom_site_calc_flag
_atom_site_refinement_flags
Zn1 Zn 0.61069(3) 0.269427(12) 0.744983(15) 0.01123(9) Uani 1 1 d .
Zn2 Zn 0.41037(3) 0.257011(12) 0.791381(15) 0.01091(9) Uani 1 1 d .
Zn3 Zn 0.20700(3) 0.138347(12) 0.932283(15) 0.01249(9) Uani 1 1 d .
Zn4 Zn 0.30369(3) 0.126743(13) 1.084820(15) 0.01324(9) Uani 1 1 d .
N11 N 0.7472(2) 0.27725(8) 0.70536(10) 0.0114(6) Uani 1 1 d .
N12 N 0.8259(2) 0.31902(9) 0.63665(11) 0.0127(6) Uani 1 1 d .
N13 N 0.8486(2) 0.24131(9) 0.64017(12) 0.0181(6) Uani 1 1 d .
N14 N 0.9470(2) 0.28593(10) 0.71142(12) 0.0201(7) Uani 1 1 d .
C11 C 0.7323(3) 0.31490(11) 0.66884(13) 0.0127(7) Uani 1 1 d .
H11A H 0.7274 0.3411 0.6907 0.015 Uiso 1 1 calc R
H11B H 0.6623 0.3119 0.6439 0.015 Uiso 1 1 calc R
C12 C 0.7569(3) 0.23792(10) 0.67138(13) 0.0153(7) Uani 1 1 d .
H12A H 0.7676 0.2125 0.6953 0.018 Uiso 1 1 calc R
H12B H 0.6874 0.2339 0.6464 0.018 Uiso 1 1 calc R
C13 C 0.8543(3) 0.28231(12) 0.74242(14) 0.0172(7) Uani 1 1 d .
H13A H 0.8508 0.3082 0.7650 0.021 Uiso 1 1 calc R
H13B H 0.8657 0.2573 0.7669 0.021 Uiso 1 1 calc R
C14 C 0.8326(3) 0.27836(11) 0.60503(13) 0.0162(7) Uani 1 1 d .
H14A H 0.7636 0.2747 0.5795 0.019 Uiso 1 1 calc R
H14B H 0.8947 0.2804 0.5834 0.019 Uiso 1 1 calc R
C15 C 0.9502(3) 0.24709(12) 0.67815(15) 0.0232(8) Uani 1 1 d .
H15A H 1.0138 0.2489 0.6575 0.028 Uiso 1 1 calc R
H15B H 0.9614 0.2218 0.7023 0.028 Uiso 1 1 calc R
C16 C 0.9301(3) 0.32305(11) 0.67535(14) 0.0174(7) Uani 1 1 d .
H16A H 0.9935 0.3258 0.6547 0.021 Uiso 1 1 calc R
H16B H 0.9269 0.3493 0.6973 0.021 Uiso 1 1 calc R
N21 N 0.2706(2) 0.24473(9) 0.82728(10) 0.0117(6) Uani 1 1 d .
N22 N 0.1875(2) 0.19608(8) 0.88790(10) 0.0114(6) Uani 1 1 d .
N23 N 0.1538(3) 0.27330(9) 0.89122(12) 0.0209(7) Uani 1 1 d .
N24 N 0.0711(2) 0.23172(10) 0.81324(12) 0.0201(7) Uani 1 1 d .
C21 C 0.2845(3) 0.20506(10) 0.86011(13) 0.0123(7) Uani 1 1 d .
H21A H 0.2964 0.1807 0.8362 0.015 Uiso 1 1 calc R
H21B H 0.3509 0.2078 0.8875 0.015 Uiso 1 1 calc R
C22 C 0.2510(3) 0.28095(11) 0.86427(14) 0.0178(8) Uani 1 1 d .
H22A H 0.3166 0.2845 0.8920 0.021 Uiso 1 1 calc R
H22B H 0.2407 0.3078 0.8430 0.021 Uiso 1 1 calc R
C23 C 0.1684(3) 0.23982(12) 0.78675(14) 0.0180(8) Uani 1 1 d .
H23A H 0.1567 0.2662 0.7647 0.022 Uiso 1 1 calc R
H23B H 0.1787 0.2158 0.7620 0.022 Uiso 1 1 calc R
C24 C 0.1709(3) 0.23387(11) 0.92300(14) 0.0193(8) Uani 1 1 d .
H24A H 0.1061 0.2287 0.9420 0.023 Uiso 1 1 calc R
H24B H 0.2365 0.2373 0.9508 0.023 Uiso 1 1 calc R
C25 C 0.0575(3) 0.26730(12) 0.84944(16) 0.0248(9) Uani 1 1 d .
H25A H -0.0088 0.2622 0.8674 0.030 Uiso 1 1 calc R
H25B H 0.0450 0.2939 0.8278 0.030 Uiso 1 1 calc R
C26 C 0.0882(3) 0.19268(11) 0.84522(14) 0.0184(8) Uani 1 1 d .
H26A H 0.0983 0.1683 0.8209 0.022 Uiso 1 1 calc R
H26B H 0.0219 0.1869 0.8629 0.022 Uiso 1 1 calc R
O11 O 0.5461(2) 0.32840(7) 0.73886(10) 0.0209(6) Uani 1 1 d .
O12 O 0.4061(2) 0.32284(7) 0.78776(10) 0.0212(6) Uani 1 1 d .
C101 C 0.4648(3) 0.34344(11) 0.75851(14) 0.0171(7) Uani 1 1 d .
C102 C 0.4349(3) 0.38908(11) 0.74566(14) 0.0179(8) Uani 1 1 d .
C103 C 0.3418(3) 0.40810(12) 0.76444(16) 0.0271(9) Uani 1 1 d .
H103 H 0.3002 0.3921 0.7870 0.033 Uiso 1 1 calc R
C104 C 0.3113(3) 0.44915(12) 0.75037(16) 0.0285(9) Uani 1 1 d .
H104 H 0.2501 0.4617 0.7642 0.034 Uiso 1 1 calc R
C105 C 0.3702(3) 0.47321(11) 0.71535(15) 0.0205(8) Uani 1 1 d .
C106 C 0.4636(3) 0.45439(11) 0.69626(14) 0.0169(7) Uani 1 1 d .
C107 C 0.4950(3) 0.41210(11) 0.71262(14) 0.0174(7) Uani 1 1 d .
H107 H 0.5581 0.3995 0.7006 0.021 Uiso 1 1 calc R
C108 C 0.3380(3) 0.51491(11) 0.69783(14) 0.0209(8) Uani 1 1 d .
H108 H 0.2771 0.5282 0.7111 0.025 Uiso 1 1 calc R
C109 C 0.3936(3) 0.53663(11) 0.66177(15) 0.0195(8) Uani 1 1 d .
C110 C 0.4866(3) 0.51793(12) 0.64320(15) 0.0231(8) Uani 1 1 d .
H110 H 0.5252 0.5331 0.6186 0.028 Uiso 1 1 calc R
C111 C 0.5214(3) 0.47791(11) 0.66059(15) 0.0205(8) Uani 1 1 d .
H111 H 0.5852 0.4659 0.6485 0.025 Uiso 1 1 calc R
C112 C 0.3486(3) 0.57856(11) 0.63876(15) 0.0195(8) Uani 1 1 d .
O13 O 0.2754(2) 0.59795(8) 0.65853(11) 0.0261(6) Uani 1 1 d .
O14 O 0.3894(2) 0.59228(8) 0.59651(10) 0.0258(6) Uani 1 1 d .
O21 O 0.6273(2) 0.20606(8) 0.76099(10) 0.0220(6) Uani 1 1 d .
O22 O 0.4590(2) 0.19435(8) 0.78359(10) 0.0210(6) Uani 1 1 d .
C201 C 0.5529(3) 0.18220(11) 0.77518(13) 0.0166(7) Uani 1 1 d .
C202 C 0.5818(3) 0.13612(11) 0.78354(14) 0.0182(8) Uani 1 1 d .
C203 C 0.6866(3) 0.12095(12) 0.77391(16) 0.0256(9) Uani 1 1 d .
H203 H 0.7373 0.1401 0.7609 0.031 Uiso 1 1 calc R
C204 C 0.7159(3) 0.07915(12) 0.78305(16) 0.0279(9) Uani 1 1 d .
H204 H 0.7865 0.0696 0.7763 0.034 Uiso 1 1 calc R
C205 C 0.6425(3) 0.04996(11) 0.80241(14) 0.0193(8) Uani 1 1 d .
C206 C 0.5367(3) 0.06482(11) 0.81266(13) 0.0164(7) Uani 1 1 d .
C207 C 0.5089(3) 0.10824(11) 0.80229(13) 0.0158(7) Uani 1 1 d .
H207 H 0.4383 0.1183 0.8084 0.019 Uiso 1 1 calc R
C208 C 0.6702(3) 0.00651(12) 0.81361(15) 0.0230(8) Uani 1 1 d .
H208 H 0.7391 -0.0042 0.8059 0.028 Uiso 1 1 calc R
C209 C 0.5989(3) -0.02048(12) 0.83546(15) 0.0224(8) Uani 1 1 d .
C210 C 0.4953(3) -0.00532(12) 0.84561(16) 0.0255(9) Uani 1 1 d .
H210 H 0.4460 -0.0241 0.8603 0.031 Uiso 1 1 calc R
C211 C 0.4651(3) 0.03604(11) 0.83456(15) 0.0218(8) Uani 1 1 d .
H211 H 0.3948 0.0457 0.8417 0.026 Uiso 1 1 calc R
C212 C 0.6387(3) -0.06418(12) 0.85442(15) 0.0242(9) Uani 1 1 d .
O23 O 0.5830(2) -0.08344(8) 0.88652(11) 0.0314(7) Uani 1 1 d .
O24 O 0.7252(2) -0.07941(9) 0.84198(13) 0.0373(7) Uani 1 1 d .
O31 O 0.6696(2) 0.27969(9) 0.82442(9) 0.0234(6) Uani 1 1 d .
O32 O 0.5190(2) 0.25982(8) 0.86045(9) 0.0201(6) Uani 1 1 d .
C301 C 0.6198(3) 0.27007(11) 0.86378(13) 0.0161(7) Uani 1 1 d .
C302 C 0.6871(3) 0.26980(11) 0.91933(13) 0.0165(7) Uani 1 1 d .
C303 C 0.8011(3) 0.27953(13) 0.92478(14) 0.0235(9) Uani 1 1 d .
H303 H 0.8336 0.2874 0.8937 0.028 Uiso 1 1 calc R
C304 C 0.8648(3) 0.27779(13) 0.97409(14) 0.0272(9) Uani 1 1 d .
H304 H 0.9411 0.2845 0.9770 0.033 Uiso 1 1 calc R
C305 C 0.8182(3) 0.26602(11) 1.02115(14) 0.0166(7) Uani 1 1 d .
C306 C 0.7032(3) 0.25711(11) 1.01584(13) 0.0156(7) Uani 1 1 d .
C307 C 0.6398(3) 0.25905(11) 0.96417(13) 0.0179(7) Uani 1 1 d .
H307 H 0.5631 0.2528 0.9605 0.022 Uiso 1 1 calc R
C308 C 0.8824(3) 0.26219(12) 1.07312(13) 0.0190(8) Uani 1 1 d .
H308 H 0.9596 0.2674 1.0769 0.023 Uiso 1 1 calc R
C309 C 0.8347(3) 0.25118(11) 1.11763(13) 0.0150(7) Uani 1 1 d .
C310 C 0.7203(3) 0.24303(13) 1.11212(14) 0.0229(8) Uani 1 1 d .
H310 H 0.6872 0.2353 1.1431 0.027 Uiso 1 1 calc R
C311 C 0.6563(3) 0.24606(13) 1.06269(13) 0.0214(8) Uani 1 1 d .
H311 H 0.5793 0.2406 1.0599 0.026 Uiso 1 1 calc R
C312 C 0.9024(3) 0.24637(11) 1.17203(13) 0.0165(7) Uani 1 1 d .
O33 O 0.8485(2) 0.24303(8) 1.21172(9) 0.0203(6) Uani 1 1 d .
O34 O 1.00571(19) 0.24614(8) 1.17499(9) 0.0188(5) Uani 1 1 d .
O41 O 0.36678(19) 0.13738(8) 0.94358(9) 0.0171(5) Uani 1 1 d .
O42 O 0.39145(19) 0.15361(7) 1.03176(9) 0.0161(5) Uani 1 1 d .
C401 C 0.4270(3) 0.14530(10) 0.98787(13) 0.0128(7) Uani 1 1 d .
C402 C 0.5483(3) 0.14557(11) 0.98666(13) 0.0137(7) Uani 1 1 d .
C403 C 0.5898(3) 0.14868(12) 0.93612(15) 0.0207(8) Uani 1 1 d .
H403 H 0.5403 0.1497 0.9032 0.025 Uiso 1 1 calc R
C404 C 0.7012(3) 0.15020(12) 0.93510(14) 0.0211(8) Uani 1 1 d .
H404 H 0.7286 0.1528 0.9014 0.025 Uiso 1 1 calc R
C405 C 0.7760(3) 0.14793(11) 0.98343(13) 0.0153(7) Uani 1 1 d .
C406 C 0.7347(3) 0.14332(12) 1.03380(13) 0.0171(7) Uani 1 1 d .
C407 C 0.6189(3) 0.14266(11) 1.03400(14) 0.0180(7) Uani 1 1 d .
H407 H 0.5900 0.1402 1.0674 0.022 Uiso 1 1 calc R
C408 C 0.8918(3) 0.14912(11) 0.98341(14) 0.0168(7) Uani 1 1 d .
H408 H 0.9207 0.1527 0.9502 0.020 Uiso 1 1 calc R
C409 C 0.9626(3) 0.14510(11) 1.03076(14) 0.0144(7) Uani 1 1 d .
C410 C 0.9207(3) 0.13987(12) 1.08089(14) 0.0214(8) Uani 1 1 d .
H410 H 0.9702 0.1367 1.1135 0.026 Uiso 1 1 calc R
C411 C 0.8105(3) 0.13933(13) 1.08213(14) 0.0230(8) Uani 1 1 d .
H411 H 0.7833 0.1362 1.1159 0.028 Uiso 1 1 calc R
C412 C 1.0836(3) 0.14533(10) 1.02977(13) 0.0123(7) Uani 1 1 d .
O43 O 1.14290(19) 0.13131(8) 1.07134(9) 0.0165(5) Uani 1 1 d .
O44 O 1.12068(19) 0.15950(7) 0.98825(9) 0.0163(5) Uani 1 1 d .
S1 S 0.15379(10) 0.03542(4) 1.00797(5) 0.0388(3) Uani 1 1 d .
N1 N 0.2621(3) 0.06570(11) 1.01111(15) 0.0338(9) Uani 1 1 d .
S2 S 0.37421(11) 0.03874(4) 1.00486(6) 0.0444(3) Uani 1 1 d .
S3 S 0.24034(16) -0.01713(4) 0.94376(5) 0.0659(5) Uani 1 1 d .
N3 N 0.2698(5) -0.04934(13) 0.99439(17) 0.0712(16) Uani 1 1 d .
S4 S 0.29240(13) -0.02677(4) 1.05220(5) 0.0508(4) Uani 1 1 d .
N4 N 0.1820(4) 0.00109(13) 1.05657(15) 0.0475(11) Uani 1 1 d .
N2 N 0.3471(5) 0.01433(14) 0.94740(17) 0.0701(16) Uani 1 1 d .
C11B C 0.4187(5) 0.02082(19) 0.6749(2) 0.0614(16) Uani 1 1 d .
H11C H 0.4828 0.0252 0.7005 0.074 Uiso 1 1 calc R
C12B C 0.3228(5) 0.04268(19) 0.6807(2) 0.0602(16) Uani 1 1 d .
H12C H 0.3216 0.0624 0.7097 0.072 Uiso 1 1 calc R
C13B C 0.2299(5) 0.03588(18) 0.6447(2) 0.0602(15) Uani 1 1 d .
H13C H 0.1637 0.0507 0.6487 0.072 Uiso 1 1 calc R
C14B C 0.2322(5) 0.0075(2) 0.6027(3) 0.0749(19) Uani 1 1 d .
H14C H 0.1670 0.0023 0.5782 0.090 Uiso 1 1 calc R
C15B C 0.3290(6) -0.01358(19) 0.5960(3) 0.081(2) Uani 1 1 d .
H15C H 0.3311 -0.0325 0.5662 0.097 Uiso 1 1 calc R
C16B C 0.4229(5) -0.00684(19) 0.6331(3) 0.0704(18) Uani 1 1 d .
H16C H 0.4895 -0.0214 0.6293 0.084 Uiso 1 1 calc R
C21B C 0.5779(5) 0.48740(19) 0.8459(2) 0.0652(17) Uani 1 1 d .
H21C H 0.5087 0.4782 0.8275 0.078 Uiso 1 1 calc R
C22B C 0.6033(6) 0.4810(2) 0.9002(3) 0.0779(19) Uani 1 1 d .
H22C H 0.5534 0.4661 0.9195 0.093 Uiso 1 1 calc R
C23B C 0.7027(7) 0.4965(3) 0.9275(3) 0.093(2) Uani 1 1 d .
H23C H 0.7211 0.4925 0.9655 0.112 Uiso 1 1 calc R
C24B C 0.7752(6) 0.5181(2) 0.8972(3) 0.086(2) Uani 1 1 d .
H24C H 0.8419 0.5302 0.9149 0.104 Uiso 1 1 calc R
C25B C 0.7493(6) 0.5215(2) 0.8433(3) 0.085(2) Uani 1 1 d .
H25C H 0.8001 0.5343 0.8225 0.102 Uiso 1 1 calc R
C26B C 0.6509(6) 0.5067(2) 0.8184(3) 0.0747(19) Uani 1 1 d .
H26C H 0.6332 0.5102 0.7803 0.090 Uiso 1 1 calc R
C31B C 0.5275(8) 0.6399(2) 0.8694(3) 0.093(3) Uani 1 1 d .
H31B H 0.5842 0.6432 0.8992 0.112 Uiso 1 1 calc R
C32B C 0.4233(8) 0.65537(19) 0.8721(3) 0.085(3) Uani 1 1 d .
H32B H 0.4078 0.6693 0.9041 0.102 Uiso 1 1 calc R
C33B C 0.3401(6) 0.65076(18) 0.8283(3) 0.078(2) Uani 1 1 d .
H33B H 0.2681 0.6616 0.8302 0.093 Uiso 1 1 calc R
C34B C 0.3637(6) 0.63013(19) 0.7820(2) 0.0687(19) Uani 1 1 d .
H34B H 0.3082 0.6265 0.7517 0.082 Uiso 1 1 calc R
C35B C 0.4680(7) 0.6151(2) 0.7808(2) 0.080(2) Uani 1 1 d .
H35B H 0.4848 0.6009 0.7492 0.096 Uiso 1 1 calc R
C36B C 0.5485(7) 0.6199(2) 0.8237(3) 0.090(2) Uani 1 1 d .
H36B H 0.6204 0.6091 0.8216 0.108 Uiso 1 1 calc R
C41B C 0.9638(7) 0.4070(2) 0.7855(3) 0.0767(18) Uani 1 1 d U
H41B H 0.9909 0.4166 0.7536 0.092 Uiso 1 1 calc R
C42B C 1.0329(7) 0.3874(2) 0.8257(3) 0.090(2) Uani 1 1 d U
H42B H 1.1079 0.3827 0.8213 0.108 Uiso 1 1 calc R
C43B C 0.9946(8) 0.3746(2) 0.8726(3) 0.099(2) Uani 1 1 d U
H43B H 1.0437 0.3616 0.9008 0.118 Uiso 1 1 calc R
C44B C 0.8872(8) 0.3804(2) 0.8786(3) 0.099(2) Uani 1 1 d U
H44B H 0.8606 0.3712 0.9108 0.119 Uiso 1 1 calc R
C45B C 0.8158(8) 0.3998(2) 0.8375(3) 0.102(2) Uani 1 1 d U
H45B H 0.7404 0.4040 0.8415 0.122 Uiso 1 1 calc R
C46B C 0.8550(7) 0.4126(2) 0.7914(3) 0.087(2) Uani 1 1 d U
H46B H 0.8062 0.4255 0.7631 0.105 Uiso 1 1 calc R
C51B C 0.4956(7) 0.4181(2) 1.0137(3) 0.083(2) Uani 1 1 d .
H51B H 0.4972 0.4363 1.0444 0.100 Uiso 1 1 calc R
C52B C 0.5880(7) 0.3992(2) 1.0043(3) 0.088(2) Uani 1 1 d .
H52B H 0.6539 0.4026 1.0290 0.106 Uiso 1 1 calc R
C53B C 0.5878(9) 0.3746(2) 0.9590(4) 0.111(3) Uani 1 1 d .
H53B H 0.6539 0.3613 0.9515 0.134 Uiso 1 1 calc R
C54B C 0.4877(10) 0.3691(3) 0.9230(4) 0.122(4) Uani 1 1 d .
H54B H 0.4857 0.3523 0.8910 0.146 Uiso 1 1 calc R
C55B C 0.3967(8) 0.3883(3) 0.9356(4) 0.112(3) Uani 1 1 d .
H55B H 0.3288 0.3850 0.9124 0.134 Uiso 1 1 calc R
C56B C 0.4000(7) 0.4124(2) 0.9812(4) 0.095(2) Uani 1 1 d .
H56B H 0.3344 0.4253 0.9900 0.114 Uiso 1 1 calc R
C61B C 0.5824(7) 0.1451(2) 0.6209(3) 0.099(2) Uani 1 1 d U
H61B H 0.6085 0.1586 0.6544 0.118 Uiso 1 1 calc R
C62B C 0.6421(7) 0.1495(3) 0.5797(3) 0.101(2) Uani 1 1 d U
H62B H 0.7081 0.1660 0.5842 0.122 Uiso 1 1 calc R
C63B C 0.6074(8) 0.1305(3) 0.5322(4) 0.123(3) Uani 1 1 d U
H63B H 0.6479 0.1341 0.5025 0.147 Uiso 1 1 calc R
C64B C 0.5117(9) 0.1056(3) 0.5261(4) 0.128(3) Uani 1 1 d U
H64B H 0.4883 0.0905 0.4935 0.154 Uiso 1 1 calc R
C65B C 0.4528(8) 0.1038(3) 0.5694(4) 0.130(3) Uani 1 1 d U
H65B H 0.3848 0.0886 0.5658 0.156 Uiso 1 1 calc R
C66B C 0.4904(8) 0.1233(3) 0.6172(4) 0.115(2) Uani 1 1 d U
H66B H 0.4506 0.1211 0.6473 0.138 Uiso 1 1 calc R

loop_
_atom_site_aniso_label
_atom_site_aniso_U_11
_atom_site_aniso_U_22
_atom_site_aniso_U_33
_atom_site_aniso_U_23
_atom_site_aniso_U_13
_atom_site_aniso_U_12
Zn1 0.01004(19) 0.0137(2) 0.00991(18) 0.00361(15) 0.00105(14) 0.00043(15)
Zn2 0.00964(19) 0.01326(19) 0.00961(18) 0.00317(15) 0.00044(14) 0.00021(15)
Zn3 0.00912(19) 0.0142(2) 0.01438(19) 0.00063(15) 0.00240(15) -0.00124(15)
Zn4 0.00845(19) 0.0169(2) 0.01458(19) -0.00150(16) 0.00227(15) 0.00127(15)
N11 0.0093(14) 0.0117(14) 0.0129(14) 0.0027(11) 0.0006(11) 0.0006(11)
N12 0.0085(14) 0.0160(15) 0.0139(14) 0.0012(11) 0.0024(11) -0.0004(11)
N13 0.0158(16) 0.0165(15) 0.0232(16) 0.0009(12) 0.0073(13) 0.0031(12)
N14 0.0115(15) 0.0247(17) 0.0236(16) 0.0068(13) 0.0008(13) 0.0018(13)
C11 0.0106(17) 0.0164(18) 0.0113(16) 0.0038(13) 0.0026(13) 0.0001(13)
C12 0.0172(18) 0.0116(17) 0.0178(18) 0.0001(13) 0.0047(14) 0.0004(14)
C13 0.0102(17) 0.0210(19) 0.0193(18) 0.0045(14) -0.0022(14) 0.0012(14)
C14 0.0159(18) 0.0177(19) 0.0160(17) 0.0023(14) 0.0064(14) 0.0014(14)
C15 0.0119(18) 0.025(2) 0.034(2) 0.0118(17) 0.0087(16) 0.0092(15)
C16 0.0093(17) 0.024(2) 0.0188(18) 0.0051(15) -0.0001(14) -0.0025(14)
N21 0.0096(14) 0.0150(14) 0.0095(13) 0.0016(11) -0.0018(11) 0.0012(11)
N22 0.0103(14) 0.0105(14) 0.0138(14) 0.0021(11) 0.0034(11) 0.0002(11)
N23 0.0261(18) 0.0139(15) 0.0258(17) 0.0020(13) 0.0143(14) 0.0037(13)
N24 0.0102(15) 0.0242(17) 0.0253(17) 0.0093(13) 0.0003(12) 0.0001(13)
C21 0.0096(16) 0.0137(17) 0.0144(17) 0.0043(13) 0.0048(13) 0.0012(13)
C22 0.023(2) 0.0113(17) 0.0206(18) 0.0018(14) 0.0063(15) 0.0002(14)
C23 0.0133(18) 0.023(2) 0.0162(17) 0.0068(14) -0.0031(14) 0.0011(15)
C24 0.023(2) 0.0176(19) 0.0185(18) 0.0001(14) 0.0077(15) 0.0011(15)
C25 0.019(2) 0.023(2) 0.034(2) 0.0107(17) 0.0101(17) 0.0095(16)
C26 0.0102(17) 0.023(2) 0.0211(19) 0.0061(15) -0.0008(14) -0.0026(14)
O11 0.0220(14) 0.0120(13) 0.0293(14) 0.0050(10) 0.0059(11) 0.0058(10)
O12 0.0277(15) 0.0135(13) 0.0234(14) 0.0047(10) 0.0075(11) 0.0008(11)
C101 0.0190(19) 0.0154(18) 0.0162(18) -0.0003(14) 0.0002(14) -0.0023(15)
C102 0.0182(19) 0.0147(18) 0.0205(18) 0.0024(14) 0.0017(15) 0.0033(14)
C103 0.030(2) 0.022(2) 0.033(2) 0.0087(17) 0.0172(18) 0.0027(17)
C104 0.029(2) 0.021(2) 0.040(2) 0.0098(17) 0.0205(19) 0.0118(17)
C105 0.021(2) 0.0177(19) 0.024(2) 0.0028(15) 0.0045(16) 0.0031(15)
C106 0.0145(18) 0.0168(18) 0.0193(18) 0.0028(14) 0.0014(14) 0.0026(14)
C107 0.0167(19) 0.0161(18) 0.0198(18) 0.0004(14) 0.0043(15) 0.0027(14)
C108 0.020(2) 0.0177(19) 0.026(2) 0.0048(15) 0.0062(16) 0.0084(15)
C109 0.021(2) 0.0120(18) 0.025(2) 0.0030(15) 0.0014(16) 0.0033(15)
C110 0.020(2) 0.020(2) 0.030(2) 0.0069(16) 0.0088(16) 0.0017(16)
C111 0.0191(19) 0.0135(18) 0.030(2) 0.0047(15) 0.0080(16) 0.0033(15)
C112 0.0183(19) 0.0103(17) 0.027(2) -0.0005(15) -0.0049(16) -0.0027(14)
O13 0.0222(15) 0.0206(14) 0.0353(16) 0.0034(12) 0.0034(12) 0.0074(11)
O14 0.0293(16) 0.0180(14) 0.0303(15) 0.0082(11) 0.0046(12) 0.0063(12)
O21 0.0230(14) 0.0132(13) 0.0309(15) 0.0088(11) 0.0078(12) 0.0021(11)
O22 0.0220(14) 0.0147(13) 0.0271(14) 0.0000(11) 0.0061(11) 0.0034(11)
C201 0.022(2) 0.0173(18) 0.0102(16) 0.0006(13) 0.0029(14) 0.0007(15)
C202 0.023(2) 0.0169(19) 0.0153(17) 0.0017(14) 0.0041(15) 0.0012(15)
C203 0.025(2) 0.019(2) 0.036(2) 0.0086(17) 0.0157(18) 0.0005(16)
C204 0.022(2) 0.024(2) 0.040(2) 0.0068(18) 0.0158(18) 0.0029(17)
C205 0.0189(19) 0.0171(19) 0.0219(19) 0.0022(15) 0.0034(15) 0.0038(15)
C206 0.0167(18) 0.0186(18) 0.0142(17) 0.0016(14) 0.0030(14) 0.0017(14)
C207 0.0152(18) 0.0139(17) 0.0185(18) 0.0018(14) 0.0026(14) 0.0045(14)
C208 0.022(2) 0.019(2) 0.028(2) 0.0020(16) 0.0036(16) 0.0083(16)
C209 0.023(2) 0.019(2) 0.025(2) 0.0030(15) -0.0006(16) 0.0027(16)
C210 0.024(2) 0.020(2) 0.033(2) 0.0041(17) 0.0064(17) -0.0028(16)
C211 0.0175(19) 0.0178(19) 0.032(2) 0.0033(16) 0.0100(16) 0.0050(15)
C212 0.028(2) 0.0163(19) 0.026(2) 0.0007(16) -0.0066(17) -0.0012(16)
O23 0.0457(19) 0.0155(14) 0.0335(16) 0.0075(12) 0.0077(14) 0.0049(13)
O24 0.0236(16) 0.0224(16) 0.065(2) 0.0129(14) 0.0021(15) 0.0062(13)
O31 0.0222(14) 0.0371(16) 0.0101(12) 0.0006(11) -0.0011(10) -0.0015(12)
O32 0.0185(14) 0.0275(14) 0.0122(12) 0.0046(10) -0.0054(10) -0.0030(11)
C301 0.0177(19) 0.0156(18) 0.0138(17) 0.0009(14) -0.0020(14) 0.0016(14)
C302 0.0163(18) 0.0185(18) 0.0134(17) 0.0009(14) -0.0028(14) 0.0028(14)
C303 0.019(2) 0.042(2) 0.0106(17) 0.0042(16) 0.0050(15) -0.0014(17)
C304 0.0162(19) 0.047(3) 0.0178(19) 0.0096(18) 0.0014(15) -0.0024(18)
C305 0.0125(17) 0.0220(19) 0.0156(17) 0.0014(14) 0.0028(14) -0.0002(14)
C306 0.0143(18) 0.0200(18) 0.0121(16) -0.0004(14) 0.0000(13) -0.0017(14)
C307 0.0116(17) 0.024(2) 0.0172(18) -0.0010(15) -0.0024(14) 0.0003(15)
C308 0.0154(18) 0.029(2) 0.0118(17) -0.0021(15) -0.0004(14) 0.0001(15)
C309 0.0139(17) 0.0185(18) 0.0121(16) -0.0031(13) 0.0003(13) 0.0013(14)
C310 0.0117(18) 0.045(2) 0.0115(17) -0.0002(16) 0.0012(14) -0.0009(17)
C311 0.0094(17) 0.041(2) 0.0137(17) 0.0024(16) 0.0006(14) -0.0019(16)
C312 0.0201(19) 0.0177(18) 0.0110(16) -0.0024(14) -0.0005(14) 0.0005(15)
O33 0.0186(13) 0.0328(15) 0.0089(12) -0.0026(10) -0.0004(10) -0.0009(11)
O34 0.0100(12) 0.0298(15) 0.0159(12) 0.0060(11) -0.0008(10) 0.0005(10)
O41 0.0094(12) 0.0284(14) 0.0136(12) 0.0030(10) 0.0017(9) 0.0005(10)
O42 0.0163(13) 0.0172(13) 0.0164(12) -0.0029(10) 0.0084(10) -0.0021(10)
C401 0.0102(17) 0.0092(16) 0.0195(18) 0.0028(13) 0.0034(14) 0.0015(13)
C402 0.0092(16) 0.0145(17) 0.0176(17) 0.0004(13) 0.0027(13) 0.0004(13)
C403 0.0109(18) 0.030(2) 0.0209(19) 0.0019(16) -0.0002(14) -0.0013(15)
C404 0.0125(18) 0.038(2) 0.0138(17) 0.0026(16) 0.0050(14) -0.0002(16)
C405 0.0143(17) 0.0170(18) 0.0152(17) -0.0009(14) 0.0044(14) -0.0006(14)
C406 0.0120(17) 0.024(2) 0.0147(17) 0.0010(14) 0.0008(14) 0.0006(14)
C407 0.0146(18) 0.024(2) 0.0159(17) -0.0015(15) 0.0052(14) 0.0015(15)
C408 0.0126(18) 0.0219(19) 0.0164(17) 0.0010(14) 0.0039(14) 0.0012(14)
C409 0.0095(16) 0.0148(18) 0.0193(18) 0.0022(14) 0.0033(13) 0.0013(13)
C410 0.0121(18) 0.035(2) 0.0171(18) 0.0012(16) 0.0000(14) -0.0014(16)
C411 0.0133(18) 0.040(2) 0.0160(18) -0.0009(16) 0.0031(14) 0.0019(17)
C412 0.0123(17) 0.0086(16) 0.0161(17) -0.0055(13) 0.0030(13) -0.0018(13)
O43 0.0108(12) 0.0253(14) 0.0131(12) -0.0008(10) 0.0004(9) 0.0000(10)
O44 0.0128(12) 0.0183(13) 0.0195(13) 0.0024(10) 0.0088(10) 0.0025(10)
S1 0.0424(7) 0.0268(6) 0.0500(7) -0.0075(5) 0.0165(6) -0.0104(5)
N1 0.0255(19) 0.0213(19) 0.059(2) -0.0020(16) 0.0205(17) 0.0018(15)
S2 0.0472(7) 0.0274(6) 0.0663(8) 0.0067(6) 0.0356(6) 0.0130(5)
S3 0.1410(16) 0.0295(7) 0.0284(7) -0.0040(5) 0.0166(8) 0.0152(8)
N3 0.146(5) 0.024(2) 0.041(3) 0.0001(19) 0.004(3) 0.005(3)
S4 0.0899(11) 0.0295(6) 0.0336(7) 0.0068(5) 0.0106(7) 0.0013(7)
N4 0.060(3) 0.053(3) 0.034(2) -0.0003(19) 0.019(2) -0.019(2)
N2 0.122(5) 0.051(3) 0.050(3) 0.014(2) 0.058(3) 0.037(3)
C11B 0.061(4) 0.070(4) 0.050(3) 0.008(3) -0.003(3) -0.012(3)
C12B 0.072(4) 0.061(4) 0.049(3) 0.002(3) 0.013(3) -0.018(3)
C13B 0.058(4) 0.052(4) 0.068(4) 0.007(3) 0.001(3) -0.004(3)
C14B 0.067(4) 0.062(4) 0.086(5) -0.017(4) -0.025(4) 0.005(3)
C15B 0.082(5) 0.053(4) 0.098(5) -0.023(4) -0.023(4) 0.011(4)
C16B 0.064(4) 0.056(4) 0.087(5) -0.002(4) -0.002(4) 0.005(3)
C21B 0.065(4) 0.064(4) 0.065(4) 0.008(3) 0.001(3) -0.012(3)
C22B 0.079(5) 0.085(5) 0.074(5) 0.016(4) 0.025(4) -0.006(4)
C23B 0.108(7) 0.125(7) 0.047(4) -0.021(4) 0.009(4) 0.007(5)
C24B 0.062(5) 0.096(6) 0.097(6) -0.032(5) -0.004(4) -0.009(4)
C25B 0.064(5) 0.098(6) 0.093(6) 0.016(4) 0.013(4) -0.014(4)
C26B 0.076(5) 0.085(5) 0.061(4) 0.018(4) 0.002(4) -0.016(4)
C31B 0.155(9) 0.053(4) 0.060(5) 0.009(4) -0.025(5) -0.028(5)
C32B 0.177(9) 0.037(4) 0.045(4) -0.003(3) 0.024(5) -0.015(5)
C33B 0.121(6) 0.040(4) 0.078(5) 0.023(3) 0.033(5) 0.007(4)
C34B 0.110(6) 0.058(4) 0.036(3) 0.010(3) 0.004(3) -0.014(4)
C35B 0.130(7) 0.064(4) 0.045(4) -0.008(3) 0.009(4) -0.010(4)
C36B 0.120(7) 0.059(4) 0.086(5) 0.007(4) -0.006(5) -0.001(4)
C41B 0.127(5) 0.052(3) 0.056(3) -0.009(3) 0.027(4) 0.003(4)
C42B 0.138(6) 0.050(4) 0.083(4) -0.012(3) 0.017(4) 0.015(4)
C43B 0.163(6) 0.049(4) 0.081(4) 0.005(3) 0.007(5) 0.028(4)
C44B 0.168(6) 0.057(4) 0.080(4) 0.024(3) 0.044(5) 0.004(4)
C45B 0.146(6) 0.084(5) 0.080(4) 0.002(4) 0.036(4) -0.001(4)
C46B 0.139(6) 0.067(4) 0.056(4) -0.007(3) 0.013(4) 0.004(4)
C51B 0.114(7) 0.073(5) 0.063(4) 0.011(4) 0.013(5) 0.000(5)
C52B 0.102(6) 0.069(5) 0.090(6) 0.016(4) 0.002(5) 0.016(4)
C53B 0.159(9) 0.037(4) 0.151(8) -0.005(5) 0.066(7) 0.024(5)
C54B 0.170(11) 0.077(6) 0.118(7) -0.058(5) 0.015(7) -0.028(6)
C55B 0.121(8) 0.092(7) 0.111(7) -0.009(6) -0.027(6) -0.017(6)
C56B 0.101(7) 0.073(5) 0.111(7) 0.009(5) 0.015(5) 0.012(5)
C61B 0.135(6) 0.072(4) 0.091(5) 0.003(4) 0.019(4) -0.028(4)
C62B 0.110(6) 0.097(5) 0.098(5) -0.010(4) 0.017(4) -0.007(4)
C63B 0.149(7) 0.124(6) 0.097(5) -0.017(5) 0.026(5) -0.005(5)
C64B 0.159(7) 0.118(6) 0.095(5) -0.004(5) -0.028(5) -0.024(5)
C65B 0.136(6) 0.101(5) 0.143(7) 0.014(5) -0.015(5) -0.044(5)
C66B 0.144(6) 0.078(5) 0.126(6) 0.011(4) 0.030(5) -0.033(4)

loop_
_atom_type_symbol
_atom_type_description
_atom_type_scat_dispersion_real
_atom_type_scat_dispersion_imag
_atom_type_scat_source
C C 0.0033 0.0016 'International Tables Vol C Tables 4.2.6.8 and 6.1.1.4'
H H 0.0000 0.0000 'International Tables Vol C Tables 4.2.6.8 and 6.1.1.4'
N N 0.0061 0.0033 'International Tables Vol C Tables 4.2.6.8 and 6.1.1.4'
O O 0.0106 0.0060 'International Tables Vol C Tables 4.2.6.8 and 6.1.1.4'
Zn Zn 0.2839 1.4301 'International Tables Vol C Tables 4.2.6.8 and 6.1.1.4'
S S 0.1246 0.1234 'International Tables Vol C Tables 4.2.6.8 and 6.1.1.4'

loop_
_geom_angle_atom_site_label_1
_geom_angle_atom_site_label_2
_geom_angle_atom_site_label_3
_geom_angle
_geom_angle_site_symmetry_1
_geom_angle_site_symmetry_3
_geom_angle_publ_flag
N11 Zn1 Zn2 175.19(7) . . ?
N11 Zn1 O34 94.24(10) . 4_565 yes
O11 Zn1 Zn2 78.81(7) . . ?
O11 Zn1 N11 100.99(10) . . yes
O11 Zn1 O21 160.55(10) . . yes
O11 Zn1 O31 90.72(10) . . yes
O11 Zn1 O34 87.68(10) . 4_565 yes
O21 Zn1 Zn2 81.77(7) . . ?
O21 Zn1 N11 98.28(10) . . yes
O21 Zn1 O31 87.14(10) . . yes
O21 Zn1 O34 88.28(10) . 4_565 yes
O31 Zn1 Zn2 80.71(7) . . ?
O31 Zn1 N11 104.10(10) . . yes
O31 Zn1 O34 161.56(10) . 4_565 yes
O34 Zn1 Zn2 80.96(7) 4_565 . ?
N21 Zn2 Zn1 176.42(8) . . ?
O12 Zn2 Zn1 82.28(7) . . ?
O12 Zn2 N21 100.74(10) . . yes
O12 Zn2 O22 161.79(10) . . yes
O22 Zn2 Zn1 79.53(7) . . ?
O22 Zn2 N21 97.47(10) . . yes
O32 Zn2 Zn1 80.77(7) . . ?
O32 Zn2 N21 97.22(10) . . yes
O32 Zn2 O12 90.21(10) . . yes
O32 Zn2 O22 87.55(10) . . yes
O33 Zn2 Zn1 80.27(7) 4_565 . ?
O33 Zn2 N21 101.71(10) 4_565 . yes
O33 Zn2 O12 87.36(10) 4_565 . yes
O33 Zn2 O22 88.91(10) 4_565 . yes
O33 Zn2 O32 161.04(10) 4_565 . yes
N22 Zn3 C112 104.92(11) . 2_546 ?
O14 Zn3 N22 114.97(11) 2_546 . yes
O14 Zn3 C112 28.76(11) 2_546 2_546 ?
O14 Zn3 O41 126.42(11) 2_546 . yes
O14 Zn3 O44 98.84(11) 2_546 1_455 yes
O41 Zn3 N22 97.40(10) . . yes
O41 Zn3 C112 104.65(11) . 2_546 ?
O41 Zn3 O44 121.94(10) . 1_455 yes
O44 Zn3 N22 92.89(10) 1_455 . yes
O44 Zn3 C112 127.30(11) 1_455 2_546 ?
N12 Zn4 C212 104.65(11) 4_566 3_657 ?
N12 Zn4 O24 92.87(10) 4_566 3_657 yes
O23 Zn4 N12 107.38(11) 3_657 4_566 yes
O23 Zn4 C212 30.04(12) 3_657 3_657 ?
O23 Zn4 O24 58.68(10) 3_657 3_657 yes
O24 Zn4 C212 28.99(11) 3_657 3_657 ?
O42 Zn4 N12 91.76(10) . 4_566 yes
O42 Zn4 C212 126.42(12) . 3_657 ?
O42 Zn4 O23 96.43(11) . 3_657 yes
O42 Zn4 O24 154.89(10) . 3_657 yes
O43 Zn4 N12 95.06(10) 1_455 4_566 yes
O43 Zn4 C212 110.66(12) 1_455 3_657 ?
O43 Zn4 O23 138.02(11) 1_455 3_657 yes
O43 Zn4 O24 85.82(10) 1_455 3_657 yes
O43 Zn4 O42 118.32(10) 1_455 . yes
C11 N11 Zn1 110.32(19) . . ?
C11 N11 C12 108.4(2) . . ?
C11 N11 C13 108.4(2) . . ?
C12 N11 Zn1 107.59(19) . . ?
C13 N11 Zn1 114.3(2) . . ?
C13 N11 C12 107.6(3) . . ?
C11 N12 Zn4 110.60(19) . 4_665 ?
C11 N12 C14 108.0(2) . . ?
C11 N12 C16 108.1(2) . . ?
C14 N12 Zn4 111.58(19) . 4_665 ?
C16 N12 Zn4 110.6(2) . 4_665 ?
C16 N12 C14 107.9(3) . . ?
C12 N13 C15 108.2(3) . . ?
C14 N13 C12 109.3(3) . . ?
C14 N13 C15 108.9(3) . . ?
C13 N14 C15 108.4(3) . . ?
C13 N14 C16 109.3(3) . . ?
C16 N14 C15 108.7(3) . . ?
N11 C11 N12 111.1(3) . . ?
N11 C11 H11A 109.4 . . ?
N11 C11 H11B 109.4 . . ?
N12 C11 H11A 109.4 . . ?
N12 C11 H11B 109.4 . . ?
H11A C11 H11B 108.0 . . ?
N11 C12 H12A 109.3 . . ?
N11 C12 H12B 109.3 . . ?
N13 C12 N11 111.5(3) . . ?
N13 C12 H12A 109.3 . . ?
N13 C12 H12B 109.3 . . ?
H12A C12 H12B 108.0 . . ?
N11 C13 H13A 109.4 . . ?
N11 C13 H13B 109.4 . . ?
N14 C13 N11 111.0(3) . . ?
N14 C13 H13A 109.4 . . ?
N14 C13 H13B 109.4 . . ?
H13A C13 H13B 108.0 . . ?
N12 C14 H14A 109.3 . . ?
N12 C14 H14B 109.3 . . ?
N13 C14 N12 111.8(3) . . ?
N13 C14 H14A 109.3 . . ?
N13 C14 H14B 109.3 . . ?
H14A C14 H14B 107.9 . . ?
N13 C15 N14 112.3(3) . . ?
N13 C15 H15A 109.1 . . ?
N13 C15 H15B 109.1 . . ?
N14 C15 H15A 109.1 . . ?
N14 C15 H15B 109.1 . . ?
H15A C15 H15B 107.9 . . ?
N12 C16 H16A 109.3 . . ?
N12 C16 H16B 109.3 . . ?
N14 C16 N12 111.4(3) . . ?
N14 C16 H16A 109.3 . . ?
N14 C16 H16B 109.3 . . ?
H16A C16 H16B 108.0 . . ?
C21 N21 Zn2 110.73(19) . . ?
C21 N21 C22 108.0(2) . . ?
C21 N21 C23 107.9(3) . . ?
C22 N21 Zn2 109.6(2) . . ?
C22 N21 C23 107.6(3) . . ?
C23 N21 Zn2 112.9(2) . . ?
C21 N22 Zn3 111.51(19) . . ?
C21 N22 C24 107.7(3) . . ?
C21 N22 C26 107.7(2) . . ?
C24 N22 Zn3 112.48(19) . . ?
C24 N22 C26 107.9(3) . . ?
C26 N22 Zn3 109.39(19) . . ?
C22 N23 C24 108.7(3) . . ?
C22 N23 C25 108.6(3) . . ?
C24 N23 C25 108.4(3) . . ?
C25 N24 C23 108.5(3) . . ?
C25 N24 C26 108.8(3) . . ?
C26 N24 C23 109.1(3) . . ?
N21 C21 H21A 109.2 . . ?
N21 C21 H21B 109.2 . . ?
N22 C21 N21 112.2(3) . . ?
N22 C21 H21A 109.2 . . ?
N22 C21 H21B 109.2 . . ?
H21A C21 H21B 107.9 . . ?
N21 C22 H22A 109.3 . . ?
N21 C22 H22B 109.3 . . ?
N23 C22 N21 111.5(3) . . ?
N23 C22 H22A 109.3 . . ?
N23 C22 H22B 109.3 . . ?
H22A C22 H22B 108.0 . . ?
N21 C23 H23A 109.3 . . ?
N21 C23 H23B 109.3 . . ?
N24 C23 N21 111.6(3) . . ?
N24 C23 H23A 109.3 . . ?
N24 C23 H23B 109.3 . . ?
H23A C23 H23B 108.0 . . ?
N22 C24 H24A 109.3 . . ?
N22 C24 H24B 109.3 . . ?
N23 C24 N22 111.6(3) . . ?
N23 C24 H24A 109.3 . . ?
N23 C24 H24B 109.3 . . ?
H24A C24 H24B 108.0 . . ?
N23 C25 H25A 109.0 . . ?
N23 C25 H25B 109.0 . . ?
N24 C25 N23 112.7(3) . . ?
N24 C25 H25A 109.0 . . ?
N24 C25 H25B 109.0 . . ?
H25A C25 H25B 107.8 . . ?
N22 C26 H26A 109.3 . . ?
N22 C26 H26B 109.3 . . ?
N24 C26 N22 111.6(3) . . ?
N24 C26 H26A 109.3 . . ?
N24 C26 H26B 109.3 . . ?
H26A C26 H26B 108.0 . . ?
C101 O11 Zn1 129.7(2) . . ?
C101 O12 Zn2 121.3(2) . . ?
O11 C101 O12 125.1(3) . . ?
O11 C101 C102 117.1(3) . . ?
O12 C101 C102 117.8(3) . . ?
C103 C102 C101 120.8(3) . . ?
C107 C102 C101 119.4(3) . . ?
C107 C102 C103 119.7(3) . . ?
C102 C103 H103 119.6 . . ?
C104 C103 C102 120.7(3) . . ?
C104 C103 H103 119.6 . . ?
C103 C104 H104 119.6 . . ?
C103 C104 C105 120.7(4) . . ?
C105 C104 H104 119.6 . . ?
C104 C105 C106 118.9(3) . . ?
C108 C105 C104 122.4(3) . . ?
C108 C105 C106 118.7(3) . . ?
C107 C106 C105 119.1(3) . . ?
C111 C106 C105 119.2(3) . . ?
C111 C106 C107 121.7(3) . . ?
C102 C107 C106 120.8(3) . . ?
C102 C107 H107 119.6 . . ?
C106 C107 H107 119.6 . . ?
C105 C108 H108 119.5 . . ?
C109 C108 C105 121.0(3) . . ?
C109 C108 H108 119.5 . . ?
C108 C109 C110 120.1(3) . . ?
C108 C109 C112 119.3(3) . . ?
C110 C109 C112 120.3(3) . . ?
C109 C110 H110 119.9 . . ?
C111 C110 C109 120.2(3) . . ?
C111 C110 H110 119.9 . . ?
C106 C111 H111 119.6 . . ?
C110 C111 C106 120.8(3) . . ?
C110 C111 H111 119.6 . . ?
C109 C112 Zn3 159.0(3) . 2_556 ?
O13 C112 Zn3 77.4(2) . 2_556 ?
O13 C112 C109 121.5(3) . . ?
O13 C112 O14 122.7(3) . . ?
O14 C112 Zn3 45.88(16) . 2_556 ?
O14 C112 C109 115.9(3) . . ?
C112 O14 Zn3 105.4(2) . 2_556 ?
C201 O21 Zn1 125.2(2) . . ?
C201 O22 Zn2 125.8(2) . . ?
O21 C201 C202 116.3(3) . . ?
O22 C201 O21 125.4(3) . . ?
O22 C201 C202 118.3(3) . . ?
C203 C202 C201 120.1(3) . . ?
C207 C202 C201 120.5(3) . . ?
C207 C202 C203 119.3(3) . . ?
C202 C203 H203 119.5 . . ?
C204 C203 C202 120.9(4) . . ?
C204 C203 H203 119.5 . . ?
C203 C204 H204 119.6 . . ?
C203 C204 C205 120.8(4) . . ?
C205 C204 H204 119.6 . . ?
C204 C205 C206 119.0(3) . . ?
C204 C205 C208 122.8(3) . . ?
C208 C205 C206 118.3(3) . . ?
C207 C206 C205 118.7(3) . . ?
C207 C206 C211 122.2(3) . . ?
C211 C206 C205 119.0(3) . . ?
C202 C207 C206 121.3(3) . . ?
C202 C207 H207 119.4 . . ?
C206 C207 H207 119.4 . . ?
C205 C208 H208 119.4 . . ?
C209 C208 C205 121.2(3) . . ?
C209 C208 H208 119.4 . . ?
C208 C209 C210 119.9(3) . . ?
C208 C209 C212 119.0(3) . . ?
C210 C209 C212 120.7(3) . . ?
C209 C210 H210 119.7 . . ?
C211 C210 C209 120.6(4) . . ?
C211 C210 H210 119.7 . . ?
C206 C211 H211 119.5 . . ?
C210 C211 C206 121.0(3) . . ?
C210 C211 H211 119.5 . . ?
C209 C212 Zn4 161.3(3) . 3_657 ?
O23 C212 Zn4 51.92(18) . 3_657 ?
O23 C212 C209 116.7(4) . . ?
O24 C212 Zn4 70.9(2) . 3_657 ?
O24 C212 C209 121.5(4) . . ?
O24 C212 O23 121.7(4) . . ?
C212 O23 Zn4 98.0(2) . 3_657 ?
C212 O24 Zn4 80.1(2) . 3_657 ?
C301 O31 Zn1 125.1(2) . . ?
C301 O32 Zn2 125.9(2) . . ?
O31 C301 O32 125.4(3) . . ?
O31 C301 C302 117.0(3) . . ?
O32 C301 C302 117.5(3) . . ?
C303 C302 C301 119.5(3) . . ?
C307 C302 C301 120.8(3) . . ?
C307 C302 C303 119.7(3) . . ?
C302 C303 H303 119.6 . . ?
C304 C303 C302 120.8(3) . . ?
C304 C303 H303 119.6 . . ?
C303 C304 H304 119.7 . . ?
C303 C304 C305 120.7(4) . . ?
C305 C304 H304 119.7 . . ?
C304 C305 C306 118.5(3) . . ?
C304 C305 C308 122.6(3) . . ?
C306 C305 C308 118.9(3) . . ?
C307 C306 C305 119.3(3) . . ?
C307 C306 C311 122.0(3) . . ?
C311 C306 C305 118.6(3) . . ?
C302 C307 C306 121.0(3) . . ?
C302 C307 H307 119.5 . . ?
C306 C307 H307 119.5 . . ?
C305 C308 H308 119.5 . . ?
C309 C308 C305 121.0(3) . . ?
C309 C308 H308 119.5 . . ?
C308 C309 C310 119.6(3) . . ?
C308 C309 C312 121.1(3) . . ?
C310 C309 C312 119.2(3) . . ?
C309 C310 H310 119.6 . . ?
C311 C310 C309 120.8(3) . . ?
C311 C310 H310 119.6 . . ?
C306 C311 H311 119.5 . . ?
C310 C311 C306 120.9(3) . . ?
C310 C311 H311 119.5 . . ?
O33 C312 C309 115.7(3) . . ?
O34 C312 C309 118.8(3) . . ?
O34 C312 O33 125.5(3) . . ?
C312 O33 Zn2 127.0(2) . 4_666 ?
C312 O34 Zn1 123.5(2) . 4_666 ?
C401 O41 Zn3 125.4(2) . . ?
C401 O42 Zn4 140.3(2) . . ?
O41 C401 C402 116.6(3) . . ?
O42 C401 O41 124.7(3) . . ?
O42 C401 C402 118.7(3) . . ?
C403 C402 C401 119.7(3) . . ?
C407 C402 C401 119.8(3) . . ?
C407 C402 C403 120.6(3) . . ?
C402 C403 H403 120.2 . . ?
C404 C403 C402 119.7(3) . . ?
C404 C403 H403 120.2 . . ?
C403 C404 H404 119.5 . . ?
C403 C404 C405 121.0(3) . . ?
C405 C404 H404 119.5 . . ?
C404 C405 C406 119.4(3) . . ?
C404 C405 C408 122.0(3) . . ?
C408 C405 C406 118.6(3) . . ?
C407 C406 C405 118.7(3) . . ?
C407 C406 C411 122.1(3) . . ?
C411 C406 C405 119.2(3) . . ?
C402 C407 C406 120.7(3) . . ?
C402 C407 H407 119.7 . . ?
C406 C407 H407 119.7 . . ?
C405 C408 H408 119.6 . . ?
C409 C408 C405 120.8(3) . . ?
C409 C408 H408 119.6 . . ?
C408 C409 C410 120.3(3) . . ?
C408 C409 C412 120.0(3) . . ?
C410 C409 C412 119.7(3) . . ?
C409 C410 H410 120.0 . . ?
C411 C410 C409 120.1(3) . . ?
C411 C410 H410 120.0 . . ?
C406 C411 H411 119.5 . . ?
C410 C411 C406 121.1(3) . . ?
C410 C411 H411 119.5 . . ?
O43 C412 C409 116.6(3) . . ?
O43 C412 O44 124.3(3) . . ?
O44 C412 C409 119.0(3) . . ?
C412 O43 Zn4 128.3(2) . 1_655 ?
C412 O44 Zn3 138.2(2) . 1_655 ?
N4 S1 N1 105.1(2) . . ?
S1 N1 S2 112.6(2) . . ?
N2 S2 N1 104.8(2) . . ?
N3 S3 N2 104.0(3) . . ?
S4 N3 S3 115.0(3) . . ?
N3 S4 N4 104.8(2) . . ?
S1 N4 S4 113.6(2) . . ?
S2 N2 S3 113.6(2) . . ?
C12B C11B H11C 119.5 . . ?
C16B C11B H11C 119.5 . . ?
C16B C11B C12B 121.0(6) . . ?
C11B C12B H12C 120.1 . . ?
C13B C12B C11B 119.8(6) . . ?
C13B C12B H12C 120.1 . . ?
C12B C13B H13C 120.1 . . ?
C12B C13B C14B 119.9(6) . . ?
C14B C13B H13C 120.1 . . ?
C13B C14B H14C 119.8 . . ?
C13B C14B C15B 120.4(6) . . ?
C15B C14B H14C 119.8 . . ?
C14B C15B H15C 120.3 . . ?
C14B C15B C16B 119.4(6) . . ?
C16B C15B H15C 120.3 . . ?
C11B C16B C15B 119.5(6) . . ?
C11B C16B H16C 120.3 . . ?
C15B C16B H16C 120.3 . . ?
C22B C21B H21C 120.1 . . ?
C26B C21B H21C 120.1 . . ?
C26B C21B C22B 119.7(6) . . ?
C21B C22B H22C 120.0 . . ?
C21B C22B C23B 120.0(6) . . ?
C23B C22B H22C 120.0 . . ?
C22B C23B H23C 120.9 . . ?
C22B C23B C24B 118.3(6) . . ?
C24B C23B H23C 120.9 . . ?
C23B C24B H24C 120.3 . . ?
C25B C24B C23B 119.5(7) . . ?
C25B C24B H24C 120.3 . . ?
C24B C25B H25C 119.9 . . ?
C24B C25B C26B 120.3(7) . . ?
C26B C25B H25C 119.9 . . ?
C21B C26B C25B 122.0(6) . . ?
C21B C26B H26C 119.0 . . ?
C25B C26B H26C 119.0 . . ?
C32B C31B H31B 120.4 . . ?
C36B C31B H31B 120.4 . . ?
C36B C31B C32B 119.2(7) . . ?
C31B C32B H32B 119.7 . . ?
C31B C32B C33B 120.5(7) . . ?
C33B C32B H32B 119.7 . . ?
C32B C33B H33B 120.4 . . ?
C34B C33B C32B 119.1(7) . . ?
C34B C33B H33B 120.4 . . ?
C33B C34B H34B 120.6 . . ?
C35B C34B C33B 118.7(6) . . ?
C35B C34B H34B 120.6 . . ?
C34B C35B H35B 119.2 . . ?
C36B C35B C34B 121.6(7) . . ?
C36B C35B H35B 119.2 . . ?
C31B C36B C35B 120.8(8) . . ?
C31B C36B H36B 119.6 . . ?
C35B C36B H36B 119.6 . . ?
C42B C41B H41B 120.3 . . ?
C42B C41B C46B 119.4(7) . . ?
C46B C41B H41B 120.3 . . ?
C41B C42B H42B 119.8 . . ?
C41B C42B C43B 120.4(8) . . ?
C43B C42B H42B 119.8 . . ?
C42B C43B H43B 120.0 . . ?
C44B C43B C42B 120.1(8) . . ?
C44B C43B H43B 120.0 . . ?
C43B C44B H44B 120.0 . . ?
C43B C44B C45B 119.9(8) . . ?
C45B C44B H44B 120.0 . . ?
C44B C45B H45B 120.3 . . ?
C46B C45B C44B 119.3(9) . . ?
C46B C45B H45B 120.3 . . ?
C41B C46B H46B 119.6 . . ?
C45B C46B C41B 120.8(8) . . ?
C45B C46B H46B 119.6 . . ?
C52B C51B H51B 119.0 . . ?
C52B C51B C56B 122.0(8) . . ?
C56B C51B H51B 119.0 . . ?
C51B C52B H52B 120.3 . . ?
C51B C52B C53B 119.4(8) . . ?
C53B C52B H52B 120.3 . . ?
C52B C53B H53B 120.2 . . ?
C52B C53B C54B 119.6(8) . . ?
C54B C53B H53B 120.2 . . ?
C53B C54B H54B 121.1 . . ?
C55B C54B C53B 117.8(8) . . ?
C55B C54B H54B 121.1 . . ?
C54B C55B H55B 119.5 . . ?
C54B C55B C56B 121.0(9) . . ?
C56B C55B H55B 119.5 . . ?
C51B C56B C55B 120.2(8) . . ?
C51B C56B H56B 119.9 . . ?
C55B C56B H56B 119.9 . . ?
C62B C61B H61B 118.3 . . ?
C66B C61B H61B 118.3 . . ?
C66B C61B C62B 123.4(9) . . ?
C61B C62B H62B 120.4 . . ?
C63B C62B C61B 119.3(9) . . ?
C63B C62B H62B 120.4 . . ?
C62B C63B H63B 119.9 . . ?
C62B C63B C64B 120.1(9) . . ?
C64B C63B H63B 119.9 . . ?
C63B C64B H64B 121.3 . . ?
C65B C64B C63B 117.3(9) . . ?
C65B C64B H64B 121.3 . . ?
C64B C65B H65B 119.5 . . ?
C66B C65B C64B 121.1(10) . . ?
C66B C65B H65B 119.5 . . ?
C61B C66B C65B 118.6(9) . . ?
C61B C66B H66B 120.7 . . ?
C65B C66B H66B 120.7 . . ?

loop_
_geom_bond_atom_site_label_1
_geom_bond_atom_site_label_2
_geom_bond_distance
_geom_bond_site_symmetry_2
_geom_bond_publ_flag
Zn1 Zn2 2.8729(5) . ?
Zn1 N11 2.066(3) . yes
Zn1 O11 2.003(2) . yes
Zn1 O21 2.025(2) . yes
Zn1 O31 2.036(2) . yes
Zn1 O34 2.076(2) 4_565 yes
Zn2 N21 2.070(3) . yes
Zn2 O12 2.059(2) . yes
Zn2 O22 2.063(2) . yes
Zn2 O32 2.026(2) . yes
Zn2 O33 2.024(2) 4_565 yes
Zn3 N22 2.112(3) . yes
Zn3 C112 2.599(4) 2_546 ?
Zn3 O14 1.935(2) 2_546 yes
Zn3 O41 1.935(2) . yes
Zn3 O44 1.973(2) 1_455 yes
Zn4 N12 2.125(3) 4_566 yes
Zn4 C212 2.513(4) 3_657 ?
Zn4 O23 1.998(3) 3_657 yes
Zn4 O24 2.410(3) 3_657 yes
Zn4 O42 1.997(2) . yes
Zn4 O43 1.953(2) 1_455 yes
N11 C11 1.483(4) . ?
N11 C12 1.506(4) . ?
N11 C13 1.503(4) . ?
N12 Zn4 2.125(3) 4_665 ?
N12 C11 1.489(4) . ?
N12 C14 1.503(4) . ?
N12 C16 1.494(4) . ?
N13 C12 1.453(4) . ?
N13 C14 1.448(4) . ?
N13 C15 1.465(5) . ?
N14 C13 1.460(4) . ?
N14 C15 1.473(5) . ?
N14 C16 1.464(4) . ?
C11 H11A 0.9900 . ?
C11 H11B 0.9900 . ?
C12 H12A 0.9900 . ?
C12 H12B 0.9900 . ?
C13 H13A 0.9900 . ?
C13 H13B 0.9900 . ?
C14 H14A 0.9900 . ?
C14 H14B 0.9900 . ?
C15 H15A 0.9900 . ?
C15 H15B 0.9900 . ?
C16 H16A 0.9900 . ?
C16 H16B 0.9900 . ?
N21 C21 1.482(4) . ?
N21 C22 1.499(4) . ?
N21 C23 1.503(4) . ?
N22 C21 1.479(4) . ?
N22 C24 1.499(4) . ?
N22 C26 1.504(4) . ?
N23 C22 1.462(4) . ?
N23 C24 1.464(4) . ?
N23 C25 1.473(5) . ?
N24 C23 1.458(4) . ?
N24 C25 1.455(5) . ?
N24 C26 1.456(4) . ?
C21 H21A 0.9900 . ?
C21 H21B 0.9900 . ?
C22 H22A 0.9900 . ?
C22 H22B 0.9900 . ?
C23 H23A 0.9900 . ?
C23 H23B 0.9900 . ?
C24 H24A 0.9900 . ?
C24 H24B 0.9900 . ?
C25 H25A 0.9900 . ?
C25 H25B 0.9900 . ?
C26 H26A 0.9900 . ?
C26 H26B 0.9900 . ?
O11 C101 1.257(4) . ?
O12 C101 1.266(4) . ?
C101 C102 1.496(5) . ?
C102 C103 1.419(5) . ?
C102 C107 1.378(5) . ?
C103 H103 0.9500 . ?
C103 C104 1.368(5) . ?
C104 H104 0.9500 . ?
C104 C105 1.419(5) . ?
C105 C106 1.423(5) . ?
C105 C108 1.413(5) . ?
C106 C107 1.420(5) . ?
C106 C111 1.414(5) . ?
C107 H107 0.9500 . ?
C108 H108 0.9500 . ?
C108 C109 1.377(5) . ?
C109 C110 1.411(5) . ?
C109 C112 1.504(5) . ?
C110 H110 0.9500 . ?
C110 C111 1.372(5) . ?
C111 H111 0.9500 . ?
C112 Zn3 2.599(4) 2_556 ?
C112 O13 1.237(4) . ?
C112 O14 1.297(4) . ?
O14 Zn3 1.935(2) 2_556 ?
O21 C201 1.263(4) . ?
O22 C201 1.254(4) . ?
C201 C202 1.491(5) . ?
C202 C203 1.417(5) . ?
C202 C207 1.373(5) . ?
C203 H203 0.9500 . ?
C203 C204 1.365(5) . ?
C204 H204 0.9500 . ?
C204 C205 1.410(5) . ?
C205 C206 1.429(5) . ?
C205 C208 1.417(5) . ?
C206 C207 1.414(5) . ?
C206 C211 1.416(5) . ?
C207 H207 0.9500 . ?
C208 H208 0.9500 . ?
C208 C209 1.377(5) . ?
C209 C210 1.407(5) . ?
C209 C212 1.504(5) . ?
C210 H210 0.9500 . ?
C210 C211 1.362(5) . ?
C211 H211 0.9500 . ?
C212 Zn4 2.513(4) 3_657 ?
C212 O23 1.270(5) . ?
C212 O24 1.236(5) . ?
O23 Zn4 1.998(3) 3_657 ?
O24 Zn4 2.410(3) 3_657 ?
O31 C301 1.258(4) . ?
O32 C301 1.265(4) . ?
C301 C302 1.509(5) . ?
C302 C303 1.415(5) . ?
C302 C307 1.367(5) . ?
C303 H303 0.9500 . ?
C303 C304 1.362(5) . ?
C304 H304 0.9500 . ?
C304 C305 1.420(5) . ?
C305 C306 1.421(5) . ?
C305 C308 1.424(5) . ?
C306 C307 1.409(5) . ?
C306 C311 1.411(5) . ?
C307 H307 0.9500 . ?
C308 H308 0.9500 . ?
C308 C309 1.364(5) . ?
C309 C310 1.410(5) . ?
C309 C312 1.495(5) . ?
C310 H310 0.9500 . ?
C310 C311 1.368(5) . ?
C311 H311 0.9500 . ?
C312 O33 1.264(4) . ?
C312 O34 1.255(4) . ?
O33 Zn2 2.024(2) 4_666 ?
O34 Zn1 2.076(2) 4_666 ?
O41 C401 1.264(4) . ?
O42 C401 1.257(4) . ?
C401 C402 1.487(4) . ?
C402 C403 1.423(5) . ?
C402 C407 1.365(5) . ?
C403 H403 0.9500 . ?
C403 C404 1.366(5) . ?
C404 H404 0.9500 . ?
C404 C405 1.410(5) . ?
C405 C406 1.421(5) . ?
C405 C408 1.416(5) . ?
C406 C407 1.417(5) . ?
C406 C411 1.420(5) . ?
C407 H407 0.9500 . ?
C408 H408 0.9500 . ?
C408 C409 1.370(5) . ?
C409 C410 1.422(5) . ?
C409 C412 1.483(4) . ?
C410 H410 0.9500 . ?
C410 C411 1.352(5) . ?
C411 H411 0.9500 . ?
C412 O43 1.258(4) . ?
C412 O44 1.264(4) . ?
O43 Zn4 1.953(2) 1_655 ?
O44 Zn3 1.973(2) 1_655 ?
S1 N1 1.621(4) . ?
S1 N4 1.619(4) . ?
N1 S2 1.634(3) . ?
S2 N2 1.615(5) . ?
S3 N3 1.615(4) . ?
S3 N2 1.627(6) . ?
N3 S4 1.593(4) . ?
S4 N4 1.622(5) . ?
C11B H11C 0.9500 . ?
C11B C12B 1.381(8) . ?
C11B C16B 1.360(8) . ?
C12B H12C 0.9500 . ?
C12B C13B 1.364(7) . ?
C13B H13C 0.9500 . ?
C13B C14B 1.375(8) . ?
C14B H14C 0.9500 . ?
C14B C15B 1.383(8) . ?
C15B H15C 0.9500 . ?
C15B C16B 1.388(8) . ?
C16B H16C 0.9500 . ?
C21B H21C 0.9500 . ?
C21B C22B 1.359(8) . ?
C21B C26B 1.340(8) . ?
C22B H22C 0.9500 . ?
C22B C23B 1.394(9) . ?
C23B H23C 0.9500 . ?
C23B C24B 1.412(10) . ?
C24B H24C 0.9500 . ?
C24B C25B 1.340(9) . ?
C25B H25C 0.9500 . ?
C25B C26B 1.356(8) . ?
C26B H26C 0.9500 . ?
C31B H31B 0.9500 . ?
C31B C32B 1.373(10) . ?
C31B C36B 1.352(10) . ?
C32B H32B 0.9500 . ?
C32B C33B 1.393(9) . ?
C33B H33B 0.9500 . ?
C33B C34B 1.385(8) . ?
C34B H34B 0.9500 . ?
C34B C35B 1.363(9) . ?
C35B H35B 0.9500 . ?
C35B C36B 1.359(9) . ?
C36B H36B 0.9500 . ?
C41B H41B 0.9500 . ?
C41B C42B 1.363(9) . ?
C41B C46B 1.370(9) . ?
C42B H42B 0.9500 . ?
C42B C43B 1.377(10) . ?
C43B H43B 0.9500 . ?
C43B C44B 1.354(10) . ?
C44B H44B 0.9500 . ?
C44B C45B 1.390(10) . ?
C45B H45B 0.9500 . ?
C45B C46B 1.361(9) . ?
C46B H46B 0.9500 . ?
C51B H51B 0.9500 . ?
C51B C52B 1.323(9) . ?
C51B C56B 1.339(10) . ?
C52B H52B 0.9500 . ?
C52B C53B 1.363(10) . ?
C53B H53B 0.9500 . ?
C53B C54B 1.425(12) . ?
C54B H54B 0.9500 . ?
C54B C55B 1.339(12) . ?
C55B H55B 0.9500 . ?
C55B C56B 1.357(10) . ?
C56B H56B 0.9500 . ?
C61B H61B 0.9500 . ?
C61B C62B 1.345(10) . ?
C61B C66B 1.309(10) . ?
C62B H62B 0.9500 . ?
C62B C63B 1.340(10) . ?
C63B H63B 0.9500 . ?
C63B C64B 1.396(12) . ?
C64B H64B 0.9500 . ?
C64B C65B 1.377(12) . ?
C65B H65B 0.9500 . ?
C65B C66B 1.360(11) . ?
C66B H66B 0.9500 . ?
